data_2225561
loop_
_publ_author_name
'Sarkar, Bipasa'
'Roy, Abhijit'
'Ng, Seik Weng'
'Tiekink, Edward R. T.'

_publ_section_title
;
 Bis(3,5-dinitrobenzoato-\k<i>O</i>^1^)tetramethanolcobalt(II)
;
_journal_coeditor_code HB5347
_journal_issue 4
_journal_name_full 'Acta Crystallographica Section E'
_journal_page_first m365
_journal_paper_doi 10.1107/S1600536810007580
_journal_volume 66
_journal_year 2010
_chemical_formula_iupac '[Co (C7 H3 N2 O6)2 (C H4 O)4]'
_chemical_formula_moiety 'C18 H22 Co N4 O16'
_chemical_formula_sum 'C18 H22 Co N4 O16'
_chemical_formula_weight 609.33
_chemical_name_systematic
;
Bis(3,5-dinitrobenzoato-\k<i>O</i>^1^)tetramethanolcobalt(II)
;
_space_group_IT_number 2
_symmetry_cell_setting triclinic
_symmetry_space_group_name_Hall '-P 1'
_symmetry_space_group_name_H-M 'P -1'
_atom_sites_solution_hydrogens geom
_atom_sites_solution_primary direct
_atom_sites_solution_secondary difmap
_audit_creation_method SHELXL-97
_cell_angle_alpha 90.411(2)
_cell_angle_beta 100.407(2)
_cell_angle_gamma 102.214(2)
_cell_formula_units_Z 1
_cell_length_a 6.4068(8)
_cell_length_b 8.7660(11)
_cell_length_c 12.1603(16)
_cell_measurement_reflns_used 1592
_cell_measurement_temperature 293(2)
_cell_measurement_theta_max 22.8
_cell_measurement_theta_min 2.4
_cell_volume 655.78(14)
_computing_cell_refinement 'SAINT (Bruker, 2008)'
_computing_data_collection 'APEX2 (Bruker, 2008)'
_computing_data_reduction 'SAINT (Bruker, 2008)'
_computing_molecular_graphics 'ORTEP-3 (Farrugia, 1997) and DIAMOND (Brandenburg, 2006)'
_computing_publication_material 'publCIF (Westrip, 2010)'
_computing_structure_refinement 'SHELXL97 (Sheldrick, 2008)'
_computing_structure_solution 'SHELXS97 (Sheldrick, 2008)'
_diffrn_ambient_temperature 293(2)
_diffrn_measured_fraction_theta_full 0.995
_diffrn_measured_fraction_theta_max 0.995
_diffrn_measurement_device_type 'Bruker SMART APEX diffractometer'
_diffrn_measurement_method '\w scans'
_diffrn_radiation_monochromator graphite
_diffrn_radiation_source 'fine-focus sealed tube'
_diffrn_radiation_type MoK\a
_diffrn_radiation_wavelength 0.71073
_diffrn_reflns_av_R_equivalents 0.028
_diffrn_reflns_av_sigmaI/netI 0.044
_diffrn_reflns_limit_h_max 8
_diffrn_reflns_limit_h_min -8
_diffrn_reflns_limit_k_max 11
_diffrn_reflns_limit_k_min -11
_diffrn_reflns_limit_l_max 15
_diffrn_reflns_limit_l_min -15
_diffrn_reflns_number 6372
_diffrn_reflns_theta_full 27.5
_diffrn_reflns_theta_max 27.5
_diffrn_reflns_theta_min 1.7
_diffrn_standards_decay_% 0
_diffrn_standards_interval_count 0
_diffrn_standards_interval_time 0
_diffrn_standards_number 0
_exptl_absorpt_coefficient_mu 0.736
_exptl_absorpt_correction_T_max 0.746
_exptl_absorpt_correction_T_min 0.669
_exptl_absorpt_correction_type multi-scan
_exptl_absorpt_process_details '(SADABS; Sheldrick, 1996)'
_exptl_crystal_colour pink
_exptl_crystal_density_diffrn 1.543
_exptl_crystal_density_method 'not measured'
_exptl_crystal_description prism
_exptl_crystal_F_000 313
_exptl_crystal_size_max 0.35
_exptl_crystal_size_mid 0.30
_exptl_crystal_size_min 0.05
_refine_diff_density_max 0.38
_refine_diff_density_min -0.30
_refine_ls_extinction_method none
_refine_ls_goodness_of_fit_ref 1.03
_refine_ls_hydrogen_treatment mixed
_refine_ls_matrix_type full
_refine_ls_number_parameters 188
_refine_ls_number_reflns 2999
_refine_ls_number_restraints 2
_refine_ls_restrained_S_all 1.03
_refine_ls_R_factor_all 0.060
_refine_ls_R_factor_gt 0.043
_refine_ls_shift/su_max 0.001
_refine_ls_shift/su_max_lt 0.001
_refine_ls_shift/su_mean 0.000
_refine_ls_structure_factor_coef Fsqd
_refine_ls_weighting_details 'calc w=1/[\s^2^(Fo^2^)+(0.0522P)^2^+0.1427P] where P=(Fo^2^+2Fc^2^)/3'
_refine_ls_weighting_scheme calc
_refine_ls_wR_factor_gt 0.100
_refine_ls_wR_factor_ref 0.110
_reflns_number_gt 2388
_reflns_number_total 2999
_reflns_threshold_expression I>2\s(I)
_cod_data_source_file hb5347.cif
_cod_data_source_block I
_cod_original_cell_volume 655.77(14)
_cod_database_code 2225561
_cod_database_fobs_code 2225561

loop_
_symmetry_equiv_pos_as_xyz
'x, y, z'
'-x, -y, -z'

loop_
_atom_site_type_symbol
_atom_site_label
_atom_site_fract_x
_atom_site_fract_y
_atom_site_fract_z
_atom_site_U_iso_or_equiv
_atom_site_adp_type
_atom_site_calc_flag
_atom_site_refinement_flags
_atom_site_occupancy
_atom_site_disorder_assembly
_atom_site_disorder_group
Co Co 0.5000 0.5000 0.5000 0.03530(16) Uani d S 1 . .
O O1 0.6891(3) 0.3924(2) 0.61732(14) 0.0514(5) Uani d . 1 . .
O O2 0.8795(3) 0.2811(2) 0.51696(14) 0.0471(4) Uani d . 1 . .
O O3 1.4087(5) 0.0083(4) 0.7142(2) 0.1213(12) Uani d . 1 . .
O O4 1.4957(5) 0.0210(4) 0.8875(2) 0.1234(12) Uani d . 1 . .
O O5 1.0327(5) 0.2304(4) 1.1038(2) 0.1159(11) Uani d . 1 . .
O O6 0.8093(6) 0.3608(4) 1.0193(2) 0.1090(10) Uani d . 1 . .
O O7 0.3342(3) 0.5533(2) 0.62522(14) 0.0458(4) Uani d D 1 . .
H H7O 0.255(4) 0.614(3) 0.595(2) 0.075(11) Uiso d D 1 . .
O O8 0.2673(3) 0.2953(2) 0.46261(18) 0.0550(5) Uani d D 1 . .
H H8O 0.145(3) 0.291(4) 0.481(3) 0.075(10) Uiso d D 1 . .
N N1 1.3845(5) 0.0471(3) 0.8033(2) 0.0710(8) Uani d . 1 . .
N N2 0.9450(5) 0.2836(4) 1.0197(2) 0.0775(8) Uani d . 1 . .
C C1 0.8312(4) 0.3181(3) 0.60687(19) 0.0379(5) Uani d . 1 . .
C C2 0.9496(4) 0.2659(3) 0.7142(2) 0.0383(5) Uani d . 1 . .
C C3 1.1103(4) 0.1830(3) 0.7114(2) 0.0420(6) Uani d . 1 . .
H H3 1.1468 0.1592 0.6436 0.050 Uiso calc R 1 . .
C C4 1.2149(4) 0.1366(3) 0.8100(2) 0.0498(6) Uani d . 1 . .
C C5 1.1687(5) 0.1679(3) 0.9125(2) 0.0547(7) Uani d . 1 . .
H H5 1.2420 0.1356 0.9783 0.066 Uiso calc R 1 . .
C C6 1.0075(5) 0.2500(3) 0.9125(2) 0.0525(7) Uani d . 1 . .
C C7 0.8985(4) 0.2998(3) 0.8158(2) 0.0468(6) Uani d . 1 . .
H H7 0.7914 0.3558 0.8191 0.056 Uiso calc R 1 . .
C C8 0.4162(5) 0.5914(4) 0.7407(2) 0.0604(8) Uani d . 1 . .
H H8A 0.3034 0.6156 0.7755 0.091 Uiso calc R 1 . .
H H8B 0.5356 0.6803 0.7491 0.091 Uiso calc R 1 . .
H H8C 0.4652 0.5041 0.7755 0.091 Uiso calc R 1 . .
C C9 0.2797(6) 0.1460(3) 0.4244(3) 0.0787(11) Uani d . 1 . .
H H9A 0.2018 0.1255 0.3487 0.118 Uiso calc R 1 . .
H H9B 0.2166 0.0686 0.4712 0.118 Uiso calc R 1 . .
H H9C 0.4292 0.1422 0.4271 0.118 Uiso calc R 1 . .

loop_
_atom_site_aniso_label
_atom_site_aniso_U_11
_atom_site_aniso_U_22
_atom_site_aniso_U_33
_atom_site_aniso_U_12
_atom_site_aniso_U_13
_atom_site_aniso_U_23
Co 0.0357(3) 0.0419(3) 0.0339(3) 0.01829(19) 0.00943(18) 0.00124(18)
O1 0.0558(11) 0.0699(12) 0.0409(10) 0.0385(10) 0.0118(8) 0.0069(8)
O2 0.0428(9) 0.0662(12) 0.0387(9) 0.0257(8) 0.0080(7) 0.0001(8)
O3 0.151(3) 0.177(3) 0.083(2) 0.133(3) 0.0311(18) 0.0207(19)
O4 0.125(2) 0.193(3) 0.086(2) 0.117(2) 0.0082(17) 0.044(2)
O5 0.157(3) 0.168(3) 0.0389(14) 0.074(2) 0.0149(15) 0.0175(16)
O6 0.167(3) 0.132(2) 0.0629(16) 0.085(2) 0.0510(17) 0.0109(15)
O7 0.0501(11) 0.0574(11) 0.0379(9) 0.0259(9) 0.0125(8) 0.0023(8)
O8 0.0428(11) 0.0497(11) 0.0767(13) 0.0086(9) 0.0242(10) -0.0125(9)
N1 0.0722(17) 0.088(2) 0.0672(18) 0.0498(16) 0.0113(14) 0.0207(15)
N2 0.109(2) 0.086(2) 0.0466(16) 0.0382(18) 0.0211(15) 0.0030(14)
C1 0.0346(12) 0.0411(13) 0.0400(13) 0.0133(10) 0.0064(10) 0.0019(10)
C2 0.0375(12) 0.0384(12) 0.0398(13) 0.0105(10) 0.0064(10) 0.0032(10)
C3 0.0429(13) 0.0482(14) 0.0377(13) 0.0173(11) 0.0060(10) 0.0027(10)
C4 0.0463(14) 0.0495(15) 0.0560(16) 0.0200(12) 0.0046(12) 0.0081(12)
C5 0.0603(17) 0.0605(17) 0.0422(15) 0.0184(14) -0.0003(12) 0.0095(12)
C6 0.0645(17) 0.0566(16) 0.0380(14) 0.0176(14) 0.0080(12) 0.0011(12)
C7 0.0509(15) 0.0488(14) 0.0458(14) 0.0205(12) 0.0107(11) 0.0031(11)
C8 0.078(2) 0.0658(19) 0.0409(15) 0.0215(16) 0.0146(14) -0.0014(13)
C9 0.084(2) 0.0532(18) 0.104(3) 0.0050(17) 0.044(2) -0.0217(18)

loop_
_atom_type_symbol
_atom_type_description
_atom_type_scat_dispersion_real
_atom_type_scat_dispersion_imag
_atom_type_scat_source
C C 0.0033 0.0016 'International Tables Vol C Tables 4.2.6.8 and 6.1.1.4'
H H 0.0000 0.0000 'International Tables Vol C Tables 4.2.6.8 and 6.1.1.4'
N N 0.0061 0.0033 'International Tables Vol C Tables 4.2.6.8 and 6.1.1.4'
O O 0.0106 0.0060 'International Tables Vol C Tables 4.2.6.8 and 6.1.1.4'
Co Co 0.3494 0.9721 'International Tables Vol C Tables 4.2.6.8 and 6.1.1.4'

loop_
_geom_angle_atom_site_label_1
_geom_angle_atom_site_label_2
_geom_angle_atom_site_label_3
_geom_angle_site_symmetry_1
_geom_angle_site_symmetry_3
_geom_angle
_geom_angle_publ_flag
O8 Co O1 . . 91.36(8) ?
O8 Co O1 2_666 . 88.64(8) ?
O8 Co O1 . 2_666 88.64(8) ?
O8 Co O1 2_666 2_666 91.36(8) ?
O8 Co O7 . . 88.14(7) ?
O8 Co O7 2_666 . 91.86(7) ?
O1 Co O7 . . 89.22(7) ?
O1 Co O7 2_666 . 90.78(7) ?
O8 Co O7 . 2_666 91.86(7) ?
O8 Co O7 2_666 2_666 88.14(7) ?
O1 Co O7 . 2_666 90.78(7) ?
O1 Co O7 2_666 2_666 89.22(7) ?
O1 Co O1 . 2_666 180.0 n
O7 Co O7 . 2_666 180.0 n
O8 Co O8 . 2_666 180.0 n
C1 O1 Co . . 130.70(16) ?
C8 O7 Co . . 128.82(16) ?
C8 O7 H7O . . 113(2) ?
Co O7 H7O . . 105(2) ?
C9 O8 Co . . 131.57(18) ?
C9 O8 H8O . . 110(2) ?
Co O8 H8O . . 118(2) ?
O3 N1 O4 . . 122.3(3) ?
O3 N1 C4 . . 118.6(3) ?
O4 N1 C4 . . 119.1(3) ?
O6 N2 O5 . . 123.7(3) ?
O6 N2 C6 . . 118.5(3) ?
O5 N2 C6 . . 117.8(3) ?
O2 C1 O1 . . 126.1(2) ?
O2 C1 C2 . . 118.0(2) ?
O1 C1 C2 . . 115.9(2) ?
C7 C2 C3 . . 119.3(2) ?
C7 C2 C1 . . 120.5(2) ?
C3 C2 C1 . . 120.2(2) ?
C4 C3 C2 . . 119.1(2) ?
C4 C3 H3 . . 120.5 ?
C2 C3 H3 . . 120.5 ?
C5 C4 C3 . . 123.3(2) ?
C5 C4 N1 . . 119.3(2) ?
C3 C4 N1 . . 117.4(2) ?
C4 C5 C6 . . 116.3(2) ?
C4 C5 H5 . . 121.9 ?
C6 C5 H5 . . 121.9 ?
C5 C6 C7 . . 122.6(2) ?
C5 C6 N2 . . 119.1(3) ?
C7 C6 N2 . . 118.3(3) ?
C6 C7 C2 . . 119.4(2) ?
C6 C7 H7 . . 120.3 ?
C2 C7 H7 . . 120.3 ?
O7 C8 H8A . . 109.5 ?
O7 C8 H8B . . 109.5 ?
H8A C8 H8B . . 109.5 ?
O7 C8 H8C . . 109.5 ?
H8A C8 H8C . . 109.5 ?
H8B C8 H8C . . 109.5 ?
O8 C9 H9A . . 109.5 ?
O8 C9 H9B . . 109.5 ?
H9A C9 H9B . . 109.5 ?
O8 C9 H9C . . 109.5 ?
H9A C9 H9C . . 109.5 ?
H9B C9 H9C . . 109.5 ?

loop_
_geom_bond_atom_site_label_1
_geom_bond_atom_site_label_2
_geom_bond_site_symmetry_2
_geom_bond_distance
_geom_bond_publ_flag
Co O8 . 2.0645(18) y
Co O8 2_666 2.0645(18) ?
Co O1 . 2.0666(17) y
Co O1 2_666 2.0666(16) ?
Co O7 . 2.1094(16) y
Co O7 2_666 2.1094(16) ?
O1 C1 . 1.250(3) ?
O2 C1 . 1.247(3) ?
O3 N1 . 1.179(4) ?
O4 N1 . 1.190(3) ?
O5 N2 . 1.220(4) ?
O6 N2 . 1.209(4) ?
O7 C8 . 1.418(3) ?
O7 H7O . 0.85(3) ?
O8 C9 . 1.408(3) ?
O8 H8O . 0.85(3) ?
N1 C4 . 1.482(3) ?
N2 C6 . 1.476(4) ?
C1 C2 . 1.511(3) ?
C2 C7 . 1.380(3) ?
C2 C3 . 1.385(3) ?
C3 C4 . 1.373(3) ?
C3 H3 . 0.9300 ?
C4 C5 . 1.371(4) ?
C5 C6 . 1.378(4) ?
C5 H5 . 0.9300 ?
C6 C7 . 1.379(4) ?
C7 H7 . 0.9300 ?
C8 H8A . 0.9600 ?
C8 H8B . 0.9600 ?
C8 H8C . 0.9600 ?
C9 H9A . 0.9600 ?
C9 H9B . 0.9600 ?
C9 H9C . 0.9600 ?

loop_
_geom_hbond_atom_site_label_D
_geom_hbond_atom_site_label_H
_geom_hbond_atom_site_label_A
_geom_hbond_site_symmetry_A
_geom_hbond_distance_DH
_geom_hbond_distance_HA
_geom_hbond_distance_DA
_geom_hbond_angle_DHA
O7 H7o O2 2_666 0.85(3) 1.840(15) 2.645(2) 158(3)
O8 H8o O2 1_455 0.85(3) 1.817(10) 2.662(2) 179(3)

loop_
_geom_torsion_atom_site_label_1
_geom_torsion_atom_site_label_2
_geom_torsion_atom_site_label_3
_geom_torsion_atom_site_label_4
_geom_torsion_site_symmetry_1
_geom_torsion_site_symmetry_2
_geom_torsion_site_symmetry_3
_geom_torsion_site_symmetry_4
_geom_torsion
_geom_torsion_publ_flag
O8 Co O1 C1 . . . . 87.5(2) ?
O8 Co O1 C1 2_666 . . . -92.5(2) ?
O7 Co O1 C1 . . . . 175.6(2) ?
O7 Co O1 C1 2_666 . . . -4.4(2) ?
O8 Co O7 C8 . . . . 125.9(2) ?
O8 Co O7 C8 2_666 . . . -54.1(2) ?
O1 Co O7 C8 . . . . 34.5(2) ?
O1 Co O7 C8 2_666 . . . -145.5(2) ?
O1 Co O8 C9 . . . . -58.0(3) ?
O1 Co O8 C9 2_666 . . . 122.0(3) ?
O7 Co O8 C9 . . . . -147.1(3) ?
O7 Co O8 C9 2_666 . . . 32.9(3) ?
Co O1 C1 O2 . . . . -6.2(4) ?
Co O1 C1 C2 . . . . 175.42(15) ?
O2 C1 C2 C7 . . . . -178.2(2) ?
O1 C1 C2 C7 . . . . 0.3(4) ?
O2 C1 C2 C3 . . . . 1.6(4) ?
O1 C1 C2 C3 . . . . -179.9(2) ?
C7 C2 C3 C4 . . . . 0.0(4) ?
C1 C2 C3 C4 . . . . -179.8(2) ?
C2 C3 C4 C5 . . . . 0.0(4) ?
C2 C3 C4 N1 . . . . 179.5(2) ?
O3 N1 C4 C5 . . . . 173.0(3) ?
O4 N1 C4 C5 . . . . -9.2(5) ?
O3 N1 C4 C3 . . . . -6.5(5) ?
O4 N1 C4 C3 . . . . 171.2(3) ?
C3 C4 C5 C6 . . . . 0.2(4) ?
N1 C4 C5 C6 . . . . -179.3(3) ?
C4 C5 C6 C7 . . . . -0.5(4) ?
C4 C5 C6 N2 . . . . 178.2(3) ?
O6 N2 C6 C5 . . . . 177.2(3) ?
O5 N2 C6 C5 . . . . -3.4(5) ?
O6 N2 C6 C7 . . . . -4.0(5) ?
O5 N2 C6 C7 . . . . 175.4(3) ?
C5 C6 C7 C2 . . . . 0.6(4) ?
N2 C6 C7 C2 . . . . -178.1(3) ?
C3 C2 C7 C6 . . . . -0.3(4) ?
C1 C2 C7 C6 . . . . 179.5(2) ?
